data_7159282
loop_
_publ_author_name
'Yang, Lin-Feng'
'Zhang, Ming'
'Shimadate, Yuna'
'Kato, Atsushi'
'Hou, Tian-Yang Liu'
'Li, Yi-Xian'
'Jia, Yue-Mei'
'Fleet, George W. J.'
'Yu, Chu-Yi'

_publ_section_title
;
 Design and synthesis of iso-<i>allo</i>-DNJ and L-isoDALDP derivatives:
 pursuit of potent and selective inhibitors of &#x3b1;-glucosidase.
;
_journal_issue 16
_journal_name_full 'Organic &amp; biomolecular chemistry'
_journal_page_first 3453
_journal_page_last 3464
_journal_paper_doi 10.1039/d3ob00404j
_journal_volume 21
_journal_year 2023
_chemical_absolute_configuration ad
_chemical_formula_moiety 'C33 H41 N O6 Si'
_chemical_formula_sum 'C33 H41 N O6 Si'
_chemical_formula_weight 575.76
_space_group_crystal_system monoclinic
_space_group_IT_number 4
_space_group_name_Hall 'P 2yb'
_space_group_name_H-M_alt 'P 1 21 1'
_atom_sites_solution_hydrogens geom
_atom_sites_solution_primary dual
_audit_block_doi 10.5517/ccdc.csd.cc2bl9v3
_audit_creation_date 2019-08-21
_audit_creation_method
;
Olex2 1.2
(compiled 2018.05.29 svn.r3508 for OlexSys, GUI svn.r5506)
;
_audit_update_record
;
2022-03-28 deposited with the CCDC.	2023-04-06 downloaded from the CCDC.
;
_cell_angle_alpha 90
_cell_angle_beta 108.3990(10)
_cell_angle_gamma 90
_cell_formula_units_Z 2
_cell_length_a 11.55970(10)
_cell_length_b 10.58310(10)
_cell_length_c 13.69520(10)
_cell_measurement_reflns_used 26251
_cell_measurement_temperature 169.99(13)
_cell_measurement_theta_max 74.7170
_cell_measurement_theta_min 3.3840
_cell_volume 1589.79(3)
_computing_cell_refinement 'CrysAlisPro 1.171.40.14e (Rigaku OD, 2018)'
_computing_data_collection 'CrysAlisPro 1.171.40.14e (Rigaku OD, 2018)'
_computing_data_reduction 'CrysAlisPro 1.171.40.14e (Rigaku OD, 2018)'
_computing_molecular_graphics 'Olex2 (Dolomanov et al., 2009)'
_computing_publication_material 'Olex2 (Dolomanov et al., 2009)'
_computing_structure_refinement 'ShelXL (Sheldrick, 2015)'
_computing_structure_solution 'ShelXT (Sheldrick, 2015)'
_diffrn_ambient_environment N~2~
_diffrn_ambient_temperature 169.99(13)
_diffrn_detector 'CCD plate'
_diffrn_detector_type HyPix
_diffrn_measured_fraction_theta_full 1.000
_diffrn_measured_fraction_theta_max 0.972
_diffrn_measurement_details
;
List of Runs (angles in degrees, time in seconds):

  # Type    Start    End  Width  t~exp~   \w     \q     \k     \f   Frames
#--------------------------------------------------------------------------
  1  \w   -122.00 -34.00   0.50    0.05    --  -47.20 -34.00 -71.00  176
  2  \w     34.00 122.00   0.50    0.05    --   47.20  34.00  86.00  176
  3  \w    -26.00  60.00   0.50    0.05    --   47.20 -34.00 -71.00  172
  4  \w   -112.00 -24.00   0.50    0.05    --  -99.00  34.00  86.00  176
  5  \w   -168.00 -86.00   0.50    0.05    --  -99.00 -34.00 -71.00  164
  6  \w     90.00 169.00   0.50    0.05    --  103.25  34.00  86.00  158
  7  \w     29.00 116.00   0.50    0.05    --  103.25 -34.00 -71.00  174
  8  \w   -120.00 -32.00   0.50    0.05    --  -47.20 -57.00-150.00  176
  9  \w    -60.00  27.00   0.50    0.05    --  -47.20  34.00  86.00  174
 10  \w     35.00 120.00   0.50    0.05    --   47.20  38.00 150.00  170
 11  \w     25.00 120.00   0.50    0.05    --   47.20  77.00-180.00  190
 12  \w     25.00 120.00   0.50    0.05    --   47.20  77.00-150.00  190
 13  \w     16.00  95.00   0.50    0.05    --   47.20-125.00-150.00  158
 14  \w   -168.00 -76.00   0.50    0.05    --  -99.00 -77.00-140.38  184
 15  \w   -168.00 -86.00   0.50    0.05    --  -99.00 -52.00 135.43  164
 16  \w   -112.00 -76.00   0.50    0.05    --  -99.00 -76.00-179.60   72
 17  \w   -106.00 -80.00   0.50    0.05    --  -99.00 -68.00-121.19   52
 18  \w   -109.00 -83.00   0.50    0.05    --  -99.00 -63.00-141.35   52
 19  \w   -106.00 -79.00   0.50    0.05    --  -99.00 -69.00-157.13   54
 20  \w   -110.00 -84.00   0.50    0.05    --  -99.00 -61.00-120.00   52
 21  \w   -112.00 -87.00   0.50    0.05    --  -99.00 -61.00 136.95   50
 22  \w   -107.00 -29.00   0.50    0.05    --  -99.00  45.00 -90.00  156
 23  \w   -106.00 -73.00   0.50    0.05    --  -99.00 -83.00 164.97   66
 24  \w   -168.00 -77.00   0.50    0.05    --  -99.00 -74.00 168.98  182
 25  \w   -115.00 -78.00   0.50    0.05    --  -99.00 -76.00 176.27   74
 26  \w   -104.00 -77.00   0.50    0.05    --  -99.00 -77.00-150.00   54
 27  \w   -102.00 -76.00   0.50    0.05    --  -99.00 -80.00-167.25   52
 28  \w    -98.00 -73.00   0.50    0.05    --  -99.00 -83.00-125.51   50
 29  \w   -149.00-123.00   0.50    0.05    --  -99.00 -76.00 176.27   52
 30  \w    -99.00 -73.00   0.50    0.05    --  -99.00 -83.00-152.95   52
 31  \w   -167.00 -89.00   0.50    0.05    --  -99.00 -47.00-130.53  156
 32  \w   -166.00 -88.00   0.50    0.05    --  -99.00 -55.00-109.37  156
 33  \w   -107.00 -80.00   0.50    0.05    --  -99.00 -68.00-125.72   54
 34  \w   -110.00 -84.00   0.50    0.05    --  -99.00 -55.00-163.75   52
 35  \w   -167.00 -86.00   0.50    0.05    --  -99.00 -47.00 177.94  162
 36  \w   -103.00 -77.00   0.50    0.05    --  -99.00 -80.00-161.04   52
 37  \w   -113.00 -24.00   0.50    0.05    --  -99.00  15.00 -90.00  178
 38  \w   -102.00 -77.00   0.50    0.05    --  -99.00 -77.00-120.00   50
 39  \w   -102.00 -77.00   0.50    0.05    --  -99.00 -77.00 -90.00   50
 40  \w     33.00 115.00   0.50    0.05    --  103.25 -45.00-180.00  164
 41  \w     33.00  99.00   0.50    0.05    --  103.25 -45.00  30.00  132
 42  \w     31.00 113.00   0.50    0.05    --  103.25-125.00-180.00  164
 43  \w     89.00 116.00   0.50    0.05    --  103.25 -45.00  60.00   54
;
_diffrn_measurement_device 'four-circle diffractometer'
_diffrn_measurement_device_type 'XtaLAB Synergy R, HyPix'
_diffrn_measurement_method '\w scans'
_diffrn_orient_matrix_type 'CrysAlisPro convention (1999,Acta A55,543-557)'
_diffrn_orient_matrix_UB_11 -0.1111294000
_diffrn_orient_matrix_UB_12 0.0624839000
_diffrn_orient_matrix_UB_13 0.0193939000
_diffrn_orient_matrix_UB_21 -0.0645920000
_diffrn_orient_matrix_UB_22 0.0074343000
_diffrn_orient_matrix_UB_23 -0.1169068000
_diffrn_orient_matrix_UB_31 -0.0566228000
_diffrn_orient_matrix_UB_32 -0.1312855000
_diffrn_orient_matrix_UB_33 0.0024773000
_diffrn_radiation_monochromator mirror
_diffrn_radiation_probe x-ray
_diffrn_radiation_type CuK\a
_diffrn_radiation_wavelength 1.54184
_diffrn_reflns_av_R_equivalents 0.0237
_diffrn_reflns_av_unetI/netI 0.0166
_diffrn_reflns_Laue_measured_fraction_full 1.000
_diffrn_reflns_Laue_measured_fraction_max 0.972
_diffrn_reflns_limit_h_max 13
_diffrn_reflns_limit_h_min -14
_diffrn_reflns_limit_k_max 12
_diffrn_reflns_limit_k_min -12
_diffrn_reflns_limit_l_max 16
_diffrn_reflns_limit_l_min -16
_diffrn_reflns_number 30069
_diffrn_reflns_point_group_measured_fraction_full 0.989
_diffrn_reflns_point_group_measured_fraction_max 0.950
_diffrn_reflns_theta_full 67.684
_diffrn_reflns_theta_max 75.252
_diffrn_reflns_theta_min 3.401
_diffrn_source 'Rotating-anode X-ray tube'
_diffrn_source_type 'PhotonJet R (Cu) X-ray Source'
_exptl_absorpt_coefficient_mu 1.001
_exptl_absorpt_correction_T_max 1.00000
_exptl_absorpt_correction_T_min 0.81095
_exptl_absorpt_correction_type multi-scan
_exptl_absorpt_process_details
;
CrysAlisPro 1.171.40.14e (Rigaku Oxford Diffraction, 2018)
Empirical absorption correction using spherical harmonics,
 implemented in SCALE3 ABSPACK scaling algorithm.
;
_exptl_crystal_colour 'lustrous light colourless'
_exptl_crystal_density_diffrn 1.203
_exptl_crystal_description block
_exptl_crystal_F_000 616
_exptl_crystal_size_max 0.28
_exptl_crystal_size_mid 0.25
_exptl_crystal_size_min 0.2
_refine_diff_density_max 0.207
_refine_diff_density_min -0.197
_refine_diff_density_rms 0.038
_refine_ls_abs_structure_details
;
 Flack x determined using 2706 quotients [(I+)-(I-)]/[(I+)+(I-)]
 (Parsons, Flack and Wagner, Acta Cryst. B69 (2013) 249-259).
;
_refine_ls_abs_structure_Flack -0.003(7)
_refine_ls_extinction_method none
_refine_ls_goodness_of_fit_ref 1.044
_refine_ls_hydrogen_treatment constr
_refine_ls_matrix_type full
_refine_ls_number_parameters 376
_refine_ls_number_reflns 6247
_refine_ls_number_restraints 1
_refine_ls_restrained_S_all 1.044
_refine_ls_R_factor_all 0.0323
_refine_ls_R_factor_gt 0.0296
_refine_ls_shift/su_max 0.000
_refine_ls_shift/su_mean 0.000
_refine_ls_structure_factor_coef Fsqd
_refine_ls_weighting_details 'w=1/[\s^2^(Fo^2^)+(0.0427P)^2^+0.3043P] where P=(Fo^2^+2Fc^2^)/3'
_refine_ls_weighting_scheme calc
_refine_ls_wR_factor_gt 0.0748
_refine_ls_wR_factor_ref 0.0786
_reflns_Friedel_coverage 0.849
_reflns_Friedel_fraction_full 0.977
_reflns_Friedel_fraction_max 0.925
_reflns_number_gt 6074
_reflns_number_total 6247
_reflns_threshold_expression 'I > 2\s(I)'
_cod_data_source_file d3ob00404j2.cif
_cod_data_source_block tx1201
_cod_depositor_comments 'Adding full bibliography for 7159278--7159282.cif.'
_cod_database_code 7159282
_shelx_shelxl_version_number 2018/3
_chemical_oxdiff_formula CHNOSi
_shelx_space_group_comment
;
The symmetry employed for this shelxl refinement is uniquely defined
by the following loop, which should always be used as a source of
symmetry information in preference to the above space-group names.
They are only intended as comments.
;
_reflns_odcompleteness_completeness 99.97
_reflns_odcompleteness_iscentric 1
_reflns_odcompleteness_theta 66.97
_olex2_refinement_description
;
1. Fixed Uiso
 At 1.2 times of:
  All C(H) groups, All C(H,H) groups
 At 1.5 times of:
  All C(H,H,H) groups, All O(H) groups
2.a Ternary CH refined with riding coordinates:
 C1(H1), C3(H3A)
2.b Secondary CH2 refined with riding coordinates:
 C4(H4A,H4B), C5(H5A,H5B), C9(H9A,H9B), C27(H27A,H27B)
2.c Aromatic/amide H refined with riding coordinates:
 C11(H11), C12(H12), C13(H13), C14(H14), C15(H15), C17(H17), C18(H18),
 C19(H19), C20(H20), C21(H21), C29(H29), C30(H30), C31(H31), C32(H32), C33(H33)
2.d Idealised Me refined as rotating group:
 C7(H7A,H7B,H7C), C8(H8A,H8B,H8C), C23(H23A,H23B,H23C), C24(H24A,H24B,H24C),
 C25(H25A,H25B,H25C)
2.e Idealised tetrahedral OH refined as rotating group:
 O3(H3)
;
_olex2_submission_special_instructions 'No special instructions were received'
_oxdiff_exptl_absorpt_empirical_details
;
Empirical correction (ABSPACK) includes:
- Absorption correction using spherical harmonics
- Frame scaling
;
_oxdiff_exptl_absorpt_empirical_full_max 1.294
_oxdiff_exptl_absorpt_empirical_full_min 0.806

loop_
_space_group_symop_operation_xyz
'x, y, z'
'-x, y+1/2, -z'

loop_
_atom_site_label
_atom_site_type_symbol
_atom_site_fract_x
_atom_site_fract_y
_atom_site_fract_z
_atom_site_U_iso_or_equiv
_atom_site_adp_type
_atom_site_occupancy
_atom_site_site_symmetry_order
_atom_site_calc_flag
_atom_site_refinement_flags_posn
_atom_site_refinement_flags_adp
_atom_site_refinement_flags_occupancy
_atom_site_disorder_assembly
_atom_site_disorder_group
Si1 Si 0.51966(4) 0.50043(6) 0.26679(4) 0.02841(12) Uani 1 1 d . . . . .
O1 O 1.02257(11) 0.48731(13) 0.47550(11) 0.0296(3) Uani 1 1 d . . . . .
O2 O 0.95188(11) 0.67881(12) 0.41148(11) 0.0290(3) Uani 1 1 d . . . . .
O3 O 0.78118(13) 0.82026(14) 0.47855(14) 0.0377(4) Uani 1 1 d . . . . .
H3 H 0.841388 0.860068 0.476888 0.057 Uiso 1 1 calc GR . . . .
O4 O 0.64964(12) 0.54160(14) 0.35353(10) 0.0316(3) Uani 1 1 d . . . . .
O5 O 1.08947(17) 0.43382(17) 0.75282(14) 0.0511(5) Uani 1 1 d . . . . .
O6 O 1.11322(16) 0.64613(19) 0.77958(13) 0.0511(4) Uani 1 1 d . . . . .
N1 N 0.95585(16) 0.56865(17) 0.64963(13) 0.0331(4) Uani 1 1 d . . . . .
C1 C 0.89854(15) 0.48703(18) 0.47377(14) 0.0244(3) Uani 1 1 d . . . . .
H1 H 0.852776 0.420680 0.427698 0.029 Uiso 1 1 calc R . . . .
C2 C 0.85009(16) 0.61891(18) 0.43155(14) 0.0247(4) Uani 1 1 d . . . . .
C3 C 0.81582(17) 0.69612(19) 0.51270(16) 0.0292(4) Uani 1 1 d . . . . .
H3A H 0.745025 0.655265 0.523974 0.035 Uiso 1 1 calc R . . . .
C4 C 0.91786(19) 0.6970(2) 0.61527(17) 0.0340(4) Uani 1 1 d . . . . .
H4A H 0.986973 0.743640 0.608108 0.041 Uiso 1 1 calc R . . . .
H4B H 0.889994 0.739460 0.666508 0.041 Uiso 1 1 calc R . . . .
C5 C 0.89796(18) 0.46362(18) 0.58274(15) 0.0287(4) Uani 1 1 d . . . . .
H5A H 0.814625 0.454129 0.583067 0.034 Uiso 1 1 calc R . . . .
H5B H 0.941360 0.385914 0.608527 0.034 Uiso 1 1 calc R . . . .
C6 C 1.04013(17) 0.58511(18) 0.41000(16) 0.0294(4) Uani 1 1 d . . . . .
C7 C 1.16622(19) 0.6386(2) 0.4585(2) 0.0452(6) Uani 1 1 d . . . . .
H7A H 1.182841 0.700238 0.413234 0.068 Uiso 1 1 calc GR . . . .
H7B H 1.225160 0.571739 0.470268 0.068 Uiso 1 1 calc GR . . . .
H7C H 1.170908 0.677875 0.522808 0.068 Uiso 1 1 calc GR . . . .
C8 C 1.0204(2) 0.5353(2) 0.30192(19) 0.0427(5) Uani 1 1 d . . . . .
H8A H 0.946155 0.487364 0.279933 0.064 Uiso 1 1 calc GR . . . .
H8B H 1.087603 0.482090 0.301738 0.064 Uiso 1 1 calc GR . . . .
H8C H 1.015005 0.604951 0.255783 0.064 Uiso 1 1 calc GR . . . .
C9 C 0.74326(17) 0.6130(2) 0.33231(15) 0.0294(4) Uani 1 1 d . . . . .
H9A H 0.714393 0.697494 0.309802 0.035 Uiso 1 1 calc R . . . .
H9B H 0.767936 0.572680 0.278431 0.035 Uiso 1 1 calc R . . . .
C10 C 0.55113(19) 0.4617(2) 0.14417(16) 0.0352(5) Uani 1 1 d . . . . .
C11 C 0.6417(2) 0.3730(3) 0.1447(2) 0.0481(6) Uani 1 1 d . . . . .
H11 H 0.683720 0.332703 0.205974 0.058 Uiso 1 1 calc R . . . .
C12 C 0.6700(3) 0.3440(3) 0.0561(2) 0.0622(8) Uani 1 1 d . . . . .
H12 H 0.730297 0.285008 0.057917 0.075 Uiso 1 1 calc R . . . .
C13 C 0.6076(3) 0.4038(4) -0.0346(2) 0.0706(10) Uani 1 1 d . . . . .
H13 H 0.624773 0.383642 -0.094619 0.085 Uiso 1 1 calc R . . . .
C14 C 0.5201(3) 0.4931(4) -0.03722(19) 0.0656(8) Uani 1 1 d . . . . .
H14 H 0.479488 0.533897 -0.098613 0.079 Uiso 1 1 calc R . . . .
C15 C 0.4924(2) 0.5222(3) 0.05199(17) 0.0471(6) Uani 1 1 d . . . . .
H15 H 0.433596 0.583139 0.049750 0.057 Uiso 1 1 calc R . . . .
C16 C 0.40925(18) 0.6351(2) 0.24737(15) 0.0332(4) Uani 1 1 d . . . . .
C17 C 0.29019(19) 0.6276(3) 0.17814(17) 0.0405(5) Uani 1 1 d . . . . .
H17 H 0.266829 0.555700 0.137617 0.049 Uiso 1 1 calc R . . . .
C18 C 0.2068(2) 0.7243(3) 0.16872(19) 0.0468(6) Uani 1 1 d . . . . .
H18 H 0.128432 0.716729 0.122669 0.056 Uiso 1 1 calc R . . . .
C19 C 0.2400(2) 0.8320(3) 0.2276(2) 0.0511(7) Uani 1 1 d . . . . .
H19 H 0.183972 0.896949 0.221411 0.061 Uiso 1 1 calc R . . . .
C20 C 0.3570(3) 0.8433(3) 0.29599(19) 0.0505(6) Uani 1 1 d . . . . .
H20 H 0.380080 0.916252 0.335248 0.061 Uiso 1 1 calc R . . . .
C21 C 0.4400(2) 0.7449(3) 0.30560(17) 0.0401(5) Uani 1 1 d . . . . .
H21 H 0.517969 0.752814 0.352257 0.048 Uiso 1 1 calc R . . . .
C22 C 0.4662(2) 0.3627(3) 0.3287(2) 0.0453(6) Uani 1 1 d . . . . .
C23 C 0.3459(3) 0.3099(4) 0.2593(3) 0.0728(10) Uani 1 1 d . . . . .
H23A H 0.284201 0.374001 0.246602 0.109 Uiso 1 1 calc GR . . . .
H23B H 0.322282 0.238826 0.292264 0.109 Uiso 1 1 calc GR . . . .
H23C H 0.355374 0.283410 0.195186 0.109 Uiso 1 1 calc GR . . . .
C24 C 0.4466(4) 0.4143(5) 0.4282(3) 0.0876(13) Uani 1 1 d . . . . .
H24A H 0.520753 0.452163 0.470987 0.131 Uiso 1 1 calc GR . . . .
H24B H 0.424013 0.346110 0.464796 0.131 Uiso 1 1 calc GR . . . .
H24C H 0.382902 0.476472 0.410591 0.131 Uiso 1 1 calc GR . . . .
C25 C 0.5611(3) 0.2593(4) 0.3576(4) 0.0899(14) Uani 1 1 d . . . . .
H25A H 0.571794 0.224408 0.296277 0.135 Uiso 1 1 calc GR . . . .
H25B H 0.534833 0.194137 0.394503 0.135 Uiso 1 1 calc GR . . . .
H25C H 0.637086 0.293814 0.400228 0.135 Uiso 1 1 calc GR . . . .
C26 C 1.0584(2) 0.5562(2) 0.73126(17) 0.0384(5) Uani 1 1 d . . . . .
C27 C 1.1956(2) 0.4089(3) 0.8421(2) 0.0529(6) Uani 1 1 d . . . . .
H27A H 1.236688 0.487615 0.868245 0.063 Uiso 1 1 calc R . . . .
H27B H 1.252365 0.354850 0.822528 0.063 Uiso 1 1 calc R . . . .
C28 C 1.1558(2) 0.3457(2) 0.92385(17) 0.0426(5) Uani 1 1 d . . . . .
C29 C 1.1861(3) 0.2206(3) 0.9508(2) 0.0541(7) Uani 1 1 d . . . . .
H29 H 1.232103 0.175211 0.918079 0.065 Uiso 1 1 calc R . . . .
C30 C 1.1477(3) 0.1630(4) 1.0266(2) 0.0716(10) Uani 1 1 d . . . . .
H30 H 1.168692 0.079530 1.045198 0.086 Uiso 1 1 calc R . . . .
C31 C 1.0785(3) 0.2300(5) 1.0738(2) 0.0773(12) Uani 1 1 d . . . . .
H31 H 1.051897 0.191399 1.123871 0.093 Uiso 1 1 calc R . . . .
C32 C 1.0487(3) 0.3532(4) 1.0477(2) 0.0701(10) Uani 1 1 d . . . . .
H32 H 1.002237 0.398125 1.080251 0.084 Uiso 1 1 calc R . . . .
C33 C 1.0867(2) 0.4101(3) 0.9742(2) 0.0558(7) Uani 1 1 d . . . . .
H33 H 1.065914 0.494056 0.957346 0.067 Uiso 1 1 calc R . . . .

loop_
_atom_site_aniso_label
_atom_site_aniso_U_11
_atom_site_aniso_U_22
_atom_site_aniso_U_33
_atom_site_aniso_U_23
_atom_site_aniso_U_13
_atom_site_aniso_U_12
Si1 0.0192(2) 0.0391(3) 0.0252(2) 0.0021(2) 0.00453(17) -0.0025(2)
O1 0.0225(6) 0.0246(7) 0.0438(7) 0.0060(6) 0.0135(5) 0.0025(6)
O2 0.0205(6) 0.0213(7) 0.0488(8) 0.0033(6) 0.0160(6) -0.0005(5)
O3 0.0264(7) 0.0235(7) 0.0644(10) -0.0004(7) 0.0160(7) 0.0023(6)
O4 0.0195(6) 0.0450(9) 0.0285(6) 0.0052(6) 0.0049(5) -0.0061(6)
O5 0.0543(11) 0.0446(10) 0.0399(9) 0.0033(7) -0.0056(8) 0.0030(8)
O6 0.0457(9) 0.0534(11) 0.0445(9) -0.0140(8) 0.0005(7) -0.0064(8)
N1 0.0349(9) 0.0314(9) 0.0305(8) -0.0041(7) 0.0067(7) -0.0045(7)
C1 0.0200(7) 0.0215(9) 0.0314(9) -0.0018(7) 0.0076(6) -0.0030(7)
C2 0.0176(8) 0.0222(9) 0.0352(9) 0.0020(7) 0.0094(7) -0.0030(7)
C3 0.0230(9) 0.0238(9) 0.0425(11) -0.0026(8) 0.0128(8) -0.0023(7)
C4 0.0341(10) 0.0281(11) 0.0404(11) -0.0076(8) 0.0126(9) -0.0034(8)
C5 0.0293(9) 0.0246(10) 0.0319(10) -0.0002(7) 0.0093(8) -0.0060(7)
C6 0.0243(9) 0.0209(9) 0.0465(11) 0.0043(8) 0.0163(8) 0.0021(7)
C7 0.0232(10) 0.0301(11) 0.0831(18) 0.0028(11) 0.0178(11) 0.0006(9)
C8 0.0485(13) 0.0404(13) 0.0493(13) 0.0040(10) 0.0300(11) 0.0055(10)
C9 0.0233(9) 0.0323(11) 0.0325(9) 0.0068(8) 0.0087(8) -0.0010(8)
C10 0.0290(10) 0.0431(12) 0.0327(10) -0.0068(8) 0.0087(8) -0.0040(8)
C11 0.0427(13) 0.0514(15) 0.0492(14) -0.0092(11) 0.0131(11) 0.0049(11)
C12 0.0519(15) 0.074(2) 0.0640(18) -0.0250(16) 0.0230(14) 0.0034(15)
C13 0.0602(17) 0.110(3) 0.0500(16) -0.0305(18) 0.0292(14) -0.0067(18)
C14 0.0547(15) 0.109(3) 0.0340(12) 0.0022(16) 0.0159(11) 0.0030(19)
C15 0.0387(11) 0.0694(18) 0.0340(10) 0.0022(11) 0.0126(9) 0.0061(11)
C16 0.0244(9) 0.0506(13) 0.0253(9) 0.0044(9) 0.0087(7) 0.0030(9)
C17 0.0279(10) 0.0571(15) 0.0344(10) 0.0084(10) 0.0069(8) 0.0020(10)
C18 0.0278(11) 0.0721(18) 0.0410(12) 0.0198(12) 0.0120(9) 0.0094(11)
C19 0.0467(14) 0.0697(18) 0.0442(13) 0.0175(13) 0.0248(11) 0.0269(13)
C20 0.0582(15) 0.0605(17) 0.0362(12) -0.0011(11) 0.0199(11) 0.0158(13)
C21 0.0357(11) 0.0560(15) 0.0277(10) -0.0031(9) 0.0090(8) 0.0082(10)
C22 0.0249(10) 0.0581(15) 0.0470(13) 0.0172(11) 0.0030(9) -0.0079(10)
C23 0.0467(16) 0.080(2) 0.074(2) 0.0216(17) -0.0060(14) -0.0338(16)
C24 0.088(2) 0.132(4) 0.0515(17) 0.024(2) 0.0348(17) -0.027(3)
C25 0.0500(17) 0.070(2) 0.146(4) 0.063(2) 0.026(2) 0.0040(15)
C26 0.0371(11) 0.0453(13) 0.0314(10) -0.0042(9) 0.0087(9) -0.0029(10)
C27 0.0427(13) 0.0634(17) 0.0445(13) 0.0054(12) 0.0022(10) 0.0072(12)
C28 0.0360(11) 0.0491(14) 0.0334(11) -0.0044(10) -0.0022(9) -0.0001(10)
C29 0.0543(15) 0.0533(16) 0.0461(14) -0.0063(12) 0.0038(12) 0.0032(12)
C30 0.081(2) 0.062(2) 0.0528(16) 0.0089(15) -0.0048(16) -0.0238(17)
C31 0.066(2) 0.119(3) 0.0397(15) -0.0075(18) 0.0060(14) -0.047(2)
C32 0.0487(16) 0.112(3) 0.0457(15) -0.0263(18) 0.0089(12) -0.0188(18)
C33 0.0427(13) 0.0685(18) 0.0469(14) -0.0171(13) 0.0008(11) 0.0001(13)

loop_
_atom_type_symbol
_atom_type_description
_atom_type_scat_dispersion_real
_atom_type_scat_dispersion_imag
_atom_type_scat_source
C C 0.0181 0.0091 'International Tables Vol C Tables 4.2.6.8 and 6.1.1.4'
H H 0.0000 0.0000 'International Tables Vol C Tables 4.2.6.8 and 6.1.1.4'
N N 0.0311 0.0180 'International Tables Vol C Tables 4.2.6.8 and 6.1.1.4'
O O 0.0492 0.0322 'International Tables Vol C Tables 4.2.6.8 and 6.1.1.4'
Si Si 0.2541 0.3302 'International Tables Vol C Tables 4.2.6.8 and 6.1.1.4'

loop_
_geom_angle_atom_site_label_1
_geom_angle_atom_site_label_2
_geom_angle_atom_site_label_3
_geom_angle
_geom_angle_site_symmetry_1
_geom_angle_site_symmetry_3
_geom_angle_publ_flag
O4 Si1 C10 108.20(8) . . ?
O4 Si1 C16 108.97(9) . . ?
O4 Si1 C22 103.49(9) . . ?
C10 Si1 C16 110.81(9) . . ?
C10 Si1 C22 114.73(12) . . ?
C16 Si1 C22 110.25(10) . . ?
C6 O1 C1 109.46(14) . . ?
C6 O2 C2 109.16(14) . . ?
C9 O4 Si1 124.80(12) . . ?
C26 O5 C27 116.9(2) . . ?
C4 N1 C5 118.31(16) . . ?
C26 N1 C4 116.92(18) . . ?
C26 N1 C5 123.47(19) . . ?
O1 C1 C2 104.35(14) . . ?
O1 C1 C5 107.52(14) . . ?
C5 C1 C2 113.72(15) . . ?
O2 C2 C1 104.35(13) . . ?
O2 C2 C3 108.59(15) . . ?
O2 C2 C9 109.26(15) . . ?
C3 C2 C1 110.91(15) . . ?
C9 C2 C1 113.14(15) . . ?
C9 C2 C3 110.34(15) . . ?
O3 C3 C2 111.63(17) . . ?
O3 C3 C4 110.89(17) . . ?
C4 C3 C2 111.77(16) . . ?
N1 C4 C3 111.01(16) . . ?
N1 C5 C1 110.47(15) . . ?
O1 C6 O2 104.54(14) . . ?
O1 C6 C7 107.78(18) . . ?
O1 C6 C8 110.72(17) . . ?
O2 C6 C7 109.19(17) . . ?
O2 C6 C8 111.52(17) . . ?
C7 C6 C8 112.72(19) . . ?
O4 C9 C2 107.13(14) . . ?
C11 C10 Si1 119.81(18) . . ?
C15 C10 Si1 122.50(18) . . ?
C15 C10 C11 117.6(2) . . ?
C12 C11 C10 121.7(3) . . ?
C13 C12 C11 119.0(3) . . ?
C14 C13 C12 120.7(3) . . ?
C13 C14 C15 120.0(3) . . ?
C10 C15 C14 120.9(3) . . ?
C17 C16 Si1 122.01(19) . . ?
C21 C16 Si1 120.97(16) . . ?
C21 C16 C17 116.9(2) . . ?
C18 C17 C16 121.7(2) . . ?
C19 C18 C17 120.0(2) . . ?
C18 C19 C20 119.9(2) . . ?
C19 C20 C21 119.6(3) . . ?
C16 C21 C20 121.8(2) . . ?
C23 C22 Si1 111.57(18) . . ?
C23 C22 C24 108.7(3) . . ?
C24 C22 Si1 106.4(2) . . ?
C25 C22 Si1 111.27(18) . . ?
C25 C22 C23 110.0(3) . . ?
C25 C22 C24 108.7(3) . . ?
O5 C26 N1 112.13(19) . . ?
O6 C26 O5 125.0(2) . . ?
O6 C26 N1 122.9(2) . . ?
O5 C27 C28 109.5(2) . . ?
C29 C28 C27 120.9(2) . . ?
C33 C28 C27 120.9(3) . . ?
C33 C28 C29 118.2(3) . . ?
C28 C29 C30 120.2(3) . . ?
C31 C30 C29 119.7(3) . . ?
C32 C31 C30 120.4(3) . . ?
C33 C32 C31 120.2(3) . . ?
C32 C33 C28 121.4(3) . . ?

loop_
_geom_bond_atom_site_label_1
_geom_bond_atom_site_label_2
_geom_bond_distance
_geom_bond_site_symmetry_2
_geom_bond_publ_flag
Si1 O4 1.6529(14) . ?
Si1 C10 1.872(2) . ?
Si1 C16 1.876(2) . ?
Si1 C22 1.886(2) . ?
O1 C1 1.426(2) . ?
O1 C6 1.426(2) . ?
O2 C2 1.437(2) . ?
O2 C6 1.427(2) . ?
O3 C3 1.410(2) . ?
O4 C9 1.423(2) . ?
O5 C26 1.351(3) . ?
O5 C27 1.457(3) . ?
O6 C26 1.217(3) . ?
N1 C4 1.459(3) . ?
N1 C5 1.461(3) . ?
N1 C26 1.355(3) . ?
C1 C2 1.546(3) . ?
C1 C5 1.515(3) . ?
C2 C3 1.529(3) . ?
C2 C9 1.522(3) . ?
C3 C4 1.523(3) . ?
C6 C7 1.508(3) . ?
C6 C8 1.519(3) . ?
C10 C11 1.405(3) . ?
C10 C15 1.387(3) . ?
C11 C12 1.387(4) . ?
C12 C13 1.378(5) . ?
C13 C14 1.376(5) . ?
C14 C15 1.392(3) . ?
C16 C17 1.406(3) . ?
C16 C21 1.390(3) . ?
C17 C18 1.384(4) . ?
C18 C19 1.378(4) . ?
C19 C20 1.386(4) . ?
C20 C21 1.394(4) . ?
C22 C23 1.522(3) . ?
C22 C24 1.550(5) . ?
C22 C25 1.511(4) . ?
C27 C28 1.495(4) . ?
C28 C29 1.389(4) . ?
C28 C33 1.388(4) . ?
C29 C30 1.392(5) . ?
C30 C31 1.373(6) . ?
C31 C32 1.367(6) . ?
C32 C33 1.359(5) . ?

loop_
_geom_hbond_atom_site_label_D
_geom_hbond_atom_site_label_H
_geom_hbond_atom_site_label_A
_geom_hbond_distance_DH
_geom_hbond_distance_HA
_geom_hbond_distance_DA
_geom_hbond_angle_DHA
_geom_hbond_site_symmetry_A
_geom_hbond_publ_flag
O3 H3 O1 0.82 2.02 2.7869(19) 156.4 2_756 yes
